data_7202285
loop_
_publ_author_name
'Busi, Sara'
'Saxell, Heidi'
'Fr\"ohlich, Roland'
'Rissanen, Kari'

_publ_section_title
;
 The role of cation&#x22EF;\p interactions in capsule formation:
 co-crystals of resorcinarenes and alkyl ammonium salts
;
_journal_issue 12
_journal_name_full CrystEngComm
_journal_page_first 1803
_journal_paper_doi 10.1039/b809503e
_journal_volume 10
_journal_year 2008
_chemical_formula_sum 'C48 H52 Br N O8.6'
_chemical_formula_weight 860.42
_chemical_name_systematic
;
?
;
_space_group_IT_number 56
_symmetry_cell_setting orthorhombic
_symmetry_space_group_name_Hall '-P 2ab 2ac'
_symmetry_space_group_name_H-M 'P c c n'
_atom_sites_solution_hydrogens geom
_atom_sites_solution_primary direct
_atom_sites_solution_secondary difmap
_audit_creation_date 2008-05-29T15:43:39-00:00
_audit_creation_method 'WinGX routine CIF_UPDATE'
_cell_angle_alpha 90
_cell_angle_beta 90
_cell_angle_gamma 90
_cell_formula_units_Z 8
_cell_length_a 19.682(4)
_cell_length_b 27.304(6)
_cell_length_c 17.627(4)
_cell_measurement_reflns_used 29696
_cell_measurement_temperature 173.0(1)
_cell_measurement_theta_max 25.00
_cell_measurement_theta_min 1.280
_cell_measurement_wavelength 0.71073
_cell_volume 9473(4)
_computing_structure_refinement 'SHELXL-97 (Sheldrick, 1997)'
_diffrn_ambient_temperature 173.0(1)
_diffrn_detector 'CCD plate'
_diffrn_measured_fraction_theta_full 0.999
_diffrn_measured_fraction_theta_max 0.999
_diffrn_measurement_device '95mm CCD camera on \k- goniostat'
_diffrn_measurement_device_type KappaCCD
_diffrn_measurement_method 'CCD rotation images, thick slices'
_diffrn_radiation_monochromator graphite
_diffrn_radiation_probe x-ray
_diffrn_radiation_type MoK\a
_diffrn_radiation_wavelength 0.71073
_diffrn_reflns_av_R_equivalents 0.1179
_diffrn_reflns_av_unetI/netI 0.0835
_diffrn_reflns_limit_h_max 23
_diffrn_reflns_limit_h_min -23
_diffrn_reflns_limit_k_max 32
_diffrn_reflns_limit_k_min -28
_diffrn_reflns_limit_l_max 20
_diffrn_reflns_limit_l_min -20
_diffrn_reflns_number 29695
_diffrn_reflns_theta_full 25
_diffrn_reflns_theta_max 25
_diffrn_reflns_theta_min 1.28
_diffrn_source 'Enraf Nonius FR590'
_exptl_absorpt_coefficient_mu 0.919
_exptl_absorpt_correction_type none
_exptl_crystal_colour colorless
_exptl_crystal_density_diffrn 1.207
_exptl_crystal_density_method 'not measured'
_exptl_crystal_description prism
_exptl_crystal_F_000 3606
_exptl_crystal_size_max 0.3
_exptl_crystal_size_mid 0.2
_exptl_crystal_size_min 0.15
_refine_diff_density_max 0.65
_refine_diff_density_min -1.119
_refine_diff_density_rms 0.118
_refine_ls_extinction_method none
_refine_ls_goodness_of_fit_ref 1.102
_refine_ls_hydrogen_treatment constr
_refine_ls_matrix_type full
_refine_ls_number_parameters 569
_refine_ls_number_reflns 8328
_refine_ls_number_restraints 48
_refine_ls_restrained_S_all 1.099
_refine_ls_R_factor_all 0.1698
_refine_ls_R_factor_gt 0.1256
_refine_ls_shift/su_max 0.01
_refine_ls_shift/su_mean 0
_refine_ls_structure_factor_coef Fsqd
_refine_ls_weighting_details 'calc w=1/[\s^2^(Fo^2^)+(0.1076P)^2^+87.5551P] where P=(Fo^2^ +2Fc^2^)/3'
_refine_ls_weighting_scheme calc
_refine_ls_wR_factor_gt 0.2906
_refine_ls_wR_factor_ref 0.3151
_reflns_number_gt 5622
_reflns_number_total 8328
_reflns_threshold_expression >2sigma(I)
_cod_data_source_file b809503e.txt
_cod_data_source_block 3
_cod_original_formula_sum 'C48 H52 Br N O8.60'
_cod_database_code 7202285

loop_
_symmetry_equiv_pos_as_xyz
'x, y, z'
'-x+1/2, -y+1/2, z'
'x+1/2, -y, -z+1/2'
'-x, y+1/2, -z+1/2'
'-x, -y, -z'
'x-1/2, y-1/2, -z'
'-x-1/2, y, z-1/2'
'x, -y-1/2, z-1/2'

loop_
_atom_site_label
_atom_site_type_symbol
_atom_site_fract_x
_atom_site_fract_y
_atom_site_fract_z
_atom_site_U_iso_or_equiv
_atom_site_adp_type
_atom_site_occupancy
_atom_site_symmetry_multiplicity
_atom_site_calc_flag
_atom_site_refinement_flags
_atom_site_disorder_assembly
_atom_site_disorder_group
C1 C 0.6705(4) 0.0335(3) 0.0883(4) 0.0261(17) Uani 1 1 d . . .
C2 C 0.6944(4) 0.0806(3) 0.0998(4) 0.0270(18) Uani 1 1 d . . .
H2A H 0.7368 0.0842 0.1249 0.032 Uiso 1 1 calc R . .
C3 C 0.6611(4) 0.1227(3) 0.0774(5) 0.0315(19) Uani 1 1 d . . .
C4 C 0.5976(4) 0.1161(3) 0.0402(5) 0.034(2) Uani 1 1 d . . .
C5 C 0.5717(4) 0.0690(4) 0.0290(5) 0.036(2) Uani 1 1 d . . .
H5A H 0.529 0.0652 0.0047 0.043 Uiso 1 1 calc R . .
C6 C 0.6063(4) 0.0281(3) 0.0521(4) 0.032(2) Uani 1 1 d . . .
C7 C 0.6884(4) 0.1736(3) 0.0945(5) 0.034(2) Uani 1 1 d . . .
H7A H 0.6732 0.1955 0.0523 0.04 Uiso 1 1 calc R . .
C8 C 0.6588(4) 0.1937(3) 0.1666(5) 0.035(2) Uani 1 1 d . . .
C9 C 0.6816(4) 0.1790(3) 0.2387(5) 0.0287(19) Uani 1 1 d . . .
H9A H 0.716 0.1547 0.2405 0.034 Uiso 1 1 calc R . .
C10 C 0.6579(4) 0.1971(3) 0.3073(5) 0.030(2) Uani 1 1 d . . .
C11 C 0.6030(4) 0.2306(3) 0.3030(6) 0.042(2) Uani 1 1 d . . .
C12 C 0.5765(5) 0.2448(3) 0.2308(6) 0.045(3) Uani 1 1 d . . .
H12A H 0.5385 0.2663 0.2281 0.054 Uiso 1 1 calc R . .
C13 C 0.6054(4) 0.2278(3) 0.1658(6) 0.041(2) Uani 1 1 d . . .
C14 C 0.6874(4) 0.1805(3) 0.3819(5) 0.036(2) Uani 1 1 d . . .
H14A H 0.6727 0.2047 0.4212 0.043 Uiso 1 1 calc R . .
C15 C 0.6604(4) 0.1307(3) 0.4061(5) 0.0294(19) Uani 1 1 d . . .
C16 C 0.6934(4) 0.0873(3) 0.3910(4) 0.0255(18) Uani 1 1 d . . .
H16A H 0.7349 0.0889 0.3635 0.031 Uiso 1 1 calc R . .
C17 C 0.6701(4) 0.0413(3) 0.4131(4) 0.0243(17) Uani 1 1 d . . .
C18 C 0.6065(4) 0.0396(3) 0.4502(4) 0.0236(17) Uani 1 1 d . . .
C19 C 0.5710(4) 0.0827(3) 0.4654(5) 0.034(2) Uani 1 1 d . . .
H19A H 0.5283 0.0813 0.4904 0.04 Uiso 1 1 calc R . .
C20 C 0.5981(4) 0.1273(3) 0.4443(5) 0.036(2) Uani 1 1 d . . .
C21 C 0.7098(4) -0.0045(3) 0.3967(4) 0.0243(17) Uani 1 1 d . . .
H21A H 0.7004 -0.0279 0.439 0.029 Uiso 1 1 calc R . .
C22 C 0.6862(4) -0.0295(3) 0.3230(4) 0.0234(17) Uani 1 1 d . . .
C23 C 0.7054(4) -0.0117(3) 0.2540(4) 0.0201(16) Uani 1 1 d . . .
H23A H 0.7325 0.0171 0.2524 0.024 Uiso 1 1 calc R . .
C24 C 0.6871(4) -0.0339(3) 0.1855(4) 0.0253(18) Uani 1 1 d . . .
C25 C 0.6460(4) -0.0754(3) 0.1885(5) 0.0311(19) Uani 1 1 d . . .
C26 C 0.6255(4) -0.0940(3) 0.2591(4) 0.0296(19) Uani 1 1 d . . .
H26A H 0.598 -0.1225 0.2616 0.036 Uiso 1 1 calc R . .
C27 C 0.6451(4) -0.0708(2) 0.3245(4) 0.0193(16) Uani 1 1 d . . .
C28 C 0.7106(4) -0.0117(3) 0.1100(4) 0.0233(17) Uani 1 1 d . . .
H28A H 0.7012 -0.0368 0.0701 0.028 Uiso 1 1 calc R . .
C29 C 0.7662(4) 0.1750(3) 0.0956(5) 0.037(2) Uani 1 1 d . . .
H29A H 0.7838 0.1635 0.0468 0.055 Uiso 1 1 calc R . .
H29B H 0.7831 0.1538 0.1363 0.055 Uiso 1 1 calc R . .
H29C H 0.7814 0.2087 0.1045 0.055 Uiso 1 1 calc R . .
C30 C 0.7664(4) 0.1815(3) 0.3796(5) 0.034(2) Uani 1 1 d . . .
H30A H 0.7844 0.169 0.4277 0.051 Uiso 1 1 calc R . .
H30B H 0.782 0.2153 0.372 0.051 Uiso 1 1 calc R . .
H30C H 0.7826 0.161 0.3378 0.051 Uiso 1 1 calc R . .
C31 C 0.7869(4) 0.0044(3) 0.3959(5) 0.035(2) Uani 1 1 d . . .
H31A H 0.7989 0.0276 0.4361 0.052 Uiso 1 1 calc R . .
H31B H 0.8003 0.018 0.3466 0.052 Uiso 1 1 calc R . .
H31C H 0.8108 -0.0266 0.4044 0.052 Uiso 1 1 calc R . .
C32 C 0.7884(4) -0.0032(3) 0.1098(4) 0.0278(19) Uani 1 1 d . . .
H32A H 0.8018 0.0128 0.0623 0.042 Uiso 1 1 calc R . .
H32B H 0.8118 -0.0347 0.1142 0.042 Uiso 1 1 calc R . .
H32C H 0.8009 0.0177 0.1528 0.042 Uiso 1 1 calc R . .
C51 C 0.5209(4) 0.0102(3) 0.2485(5) 0.034(2) Uani 1 1 d D . .
H51A H 0.5469 0.0088 0.2004 0.041 Uiso 1 1 calc R A 1
H51B H 0.554 0.0077 0.2905 0.041 Uiso 1 1 calc R A 1
C52 C 0.4758(4) -0.0332(3) 0.2517(5) 0.0310(19) Uani 1 1 d D B .
C53 C 0.4588(5) -0.0576(4) 0.1849(6) 0.055(3) Uani 1 1 d . . .
H53A H 0.4743 -0.045 0.1377 0.066 Uiso 1 1 calc R B .
C54 C 0.4211(5) -0.0987(4) 0.1856(7) 0.058(3) Uani 1 1 d . B .
H54A H 0.4097 -0.1145 0.1393 0.07 Uiso 1 1 calc R . .
C55 C 0.3985(5) -0.1183(4) 0.2549(6) 0.050(3) Uani 1 1 d . . .
H55A H 0.3708 -0.1467 0.2564 0.059 Uiso 1 1 calc R B .
C56 C 0.4174(5) -0.0952(4) 0.3191(6) 0.045(3) Uani 1 1 d . B .
H56A H 0.4048 -0.1094 0.3663 0.055 Uiso 1 1 calc R . .
C57 C 0.4541(4) -0.0523(3) 0.3201(5) 0.038(2) Uani 1 1 d . . .
H57A H 0.4642 -0.0363 0.3665 0.045 Uiso 1 1 calc R B .
C61 C 0.4364(6) 0.0669(5) 0.1858(7) 0.033(3) Uani 0.698(10) 1 d PD B 1
H61A H 0.4627 0.0653 0.138 0.04 Uiso 0.698(10) 1 calc PR B 1
H61B H 0.4047 0.0388 0.1861 0.04 Uiso 0.698(10) 1 calc PR B 1
C62 C 0.3958(4) 0.1132(3) 0.1861(7) 0.040(3) Uani 0.698(10) 1 d PGD B 1
C63 C 0.3348(5) 0.1170(4) 0.2255(8) 0.055(6) Uani 0.698(10) 1 d PG B 1
H63 H 0.3182 0.0897 0.2535 0.066 Uiso 0.698(10) 1 calc PR B 1
C64 C 0.2982(5) 0.1605(6) 0.2239(10) 0.081(5) Uani 0.698(10) 1 d PG B 1
H64 H 0.2565 0.163 0.2508 0.097 Uiso 0.698(10) 1 calc PR B 1
C65 C 0.3225(7) 0.2003(4) 0.1829(11) 0.131(11) Uani 0.698(10) 1 d PG B 1
H65 H 0.2975 0.23 0.1818 0.157 Uiso 0.698(10) 1 calc PR B 1
C66 C 0.3835(7) 0.1966(4) 0.1435(11) 0.150(14) Uani 0.698(10) 1 d PG B 1
H66 H 0.4001 0.2238 0.1155 0.18 Uiso 0.698(10) 1 calc PR B 1
C67 C 0.4201(5) 0.1531(4) 0.1451(8) 0.089(7) Uani 0.698(10) 1 d PG B 1
H67 H 0.4618 0.1505 0.1182 0.106 Uiso 0.698(10) 1 calc PR B 1
N1 N 0.4863(6) 0.0612(5) 0.2533(7) 0.030(3) Uani 0.698(10) 1 d PDU B 1
C81 C 0.4490(8) 0.0659(6) 0.3270(8) 0.037(3) Uani 0.698(10) 1 d PD B 1
H81A H 0.4798 0.0583 0.369 0.056 Uiso 0.698(10) 1 calc PR B 1
H81B H 0.4106 0.043 0.3277 0.056 Uiso 0.698(10) 1 calc PR B 1
H81C H 0.432 0.0994 0.3325 0.056 Uiso 0.698(10) 1 calc PR B 1
C61B C 0.4416(19) 0.0723(12) 0.2995(19) 0.033(3) Uani 0.302(10) 1 d PDU B 2
H61C H 0.4077 0.0459 0.3069 0.04 Uiso 0.302(10) 1 calc PR B 2
H61D H 0.4685 0.0754 0.3468 0.04 Uiso 0.302(10) 1 calc PR B 2
C62B C 0.4060(10) 0.1196(7) 0.2835(16) 0.040(3) Uani 0.302(10) 1 d PGDU B 2
C63B C 0.3413(12) 0.1172(9) 0.252(2) 0.09(2) Uani 0.302(10) 1 d PG B 2
H63B H 0.322 0.0863 0.2397 0.104 Uiso 0.302(10) 1 calc PR B 2
C64B C 0.3049(11) 0.1600(12) 0.239(2) 0.081(5) Uani 0.302(10) 1 d PGU B 2
H64B H 0.2606 0.1583 0.2176 0.097 Uiso 0.302(10) 1 calc PR B 2
C65B C 0.3331(15) 0.2051(9) 0.257(2) 0.11(3) Uani 0.302(10) 1 d PG B 2
H65B H 0.3082 0.2343 0.2482 0.136 Uiso 0.302(10) 1 calc PR B 2
C66B C 0.3979(16) 0.2075(7) 0.2885(19) 0.084(15) Uani 0.302(10) 1 d PG B 2
H66B H 0.4172 0.2383 0.301 0.101 Uiso 0.302(10) 1 calc PR B 2
C67B C 0.4343(11) 0.1647(9) 0.3017(15) 0.067(12) Uani 0.302(10) 1 d PG B 2
H67B H 0.4785 0.1663 0.3231 0.08 Uiso 0.302(10) 1 calc PR B 2
N1B N 0.4893(16) 0.0589(12) 0.2329(19) 0.030(3) Uani 0.302(10) 1 d PD B 2
C81B C 0.4571(16) 0.0508(12) 0.1573(17) 0.037(3) Uani 0.302(10) 1 d PDU B 2
H81D H 0.4898 0.0352 0.1231 0.056 Uiso 0.302(10) 1 calc PR B 2
H81E H 0.443 0.0824 0.136 0.056 Uiso 0.302(10) 1 calc PR B 2
H81F H 0.4172 0.0296 0.1631 0.056 Uiso 0.302(10) 1 calc PR B 2
C71 C 0.5420(5) 0.0976(4) 0.2425(7) 0.056(3) Uani 1 1 d D . .
H71A H 0.5674 0.0897 0.1963 0.085 Uiso 0.698(10) 1 calc PR B 1
H71B H 0.5727 0.0966 0.2863 0.085 Uiso 0.698(10) 1 calc PR B 1
H71C H 0.5225 0.1305 0.2379 0.085 Uiso 0.698(10) 1 calc PR B 1
H71D H 0.5741 0.0967 0.2 0.085 Uiso 0.302(10) 1 d PR B 2
H71E H 0.5669 0.0937 0.2903 0.085 Uiso 0.302(10) 1 d PR B 2
H71F H 0.5182 0.1291 0.2427 0.085 Uiso 0.302(10) 1 d PR B 2
O4 O 0.5592(3) 0.1547(3) 0.0163(4) 0.056(2) Uani 1 1 d . . .
H4A H 0.5823 0.1805 0.0187 0.084 Uiso 1 1 calc R . .
O6 O 0.5783(3) -0.0168(2) 0.0382(3) 0.0347(14) Uani 1 1 d . . .
H6 H 0.5393 -0.0131 0.0195 0.052 Uiso 1 1 calc R . .
O11 O 0.5751(3) 0.2515(2) 0.3669(5) 0.058(2) Uani 1 1 d . . .
H11 H 0.5693 0.2299 0.4002 0.088 Uiso 1 1 calc R . .
O13 O 0.5804(3) 0.2412(2) 0.0949(4) 0.059(2) Uani 1 1 d . . .
H13A H 0.5479 0.2608 0.1004 0.089 Uiso 1 1 calc R . .
O18 O 0.5767(3) -0.00342(19) 0.4732(3) 0.0332(14) Uani 1 1 d . . .
H18A H 0.594 -0.027 0.4495 0.05 Uiso 1 1 calc R . .
O20 O 0.5646(3) 0.1709(2) 0.4597(4) 0.0460(17) Uani 1 1 d . . .
H20A H 0.5376 0.1667 0.4961 0.069 Uiso 1 1 calc R . .
O25 O 0.6257(3) -0.0964(2) 0.1225(3) 0.0399(15) Uani 1 1 d . . .
H25A H 0.6033 -0.0761 0.097 0.06 Uiso 1 1 calc R . .
O27 O 0.6241(3) -0.0870(2) 0.3944(3) 0.0336(14) Uani 1 1 d . . .
H27A H 0.6009 -0.1126 0.3892 0.05 Uiso 1 1 calc R . .
Br1 Br 0.45530(5) 0.18468(4) 0.58811(6) 0.0484(3) Uani 1 1 d . . .
O1W O 0.4129(16) 0.2148(12) 0.365(2) 0.104(9) Uani 0.32 1 d P C 1
O2W O 0.4131(18) 0.2643(14) 0.343(2) 0.104(9) Uani 0.28 1 d PU B 2

loop_
_atom_site_aniso_label
_atom_site_aniso_U_11
_atom_site_aniso_U_22
_atom_site_aniso_U_33
_atom_site_aniso_U_23
_atom_site_aniso_U_13
_atom_site_aniso_U_12
C1 0.028(4) 0.039(5) 0.011(4) 0.005(3) -0.002(3) 0.005(4)
C2 0.027(4) 0.038(5) 0.015(4) 0.000(3) -0.010(3) -0.009(4)
C3 0.025(4) 0.039(5) 0.030(5) 0.006(4) 0.001(4) -0.003(4)
C4 0.025(4) 0.053(6) 0.023(4) 0.008(4) 0.003(4) 0.006(4)
C5 0.019(4) 0.068(7) 0.022(4) 0.011(4) -0.005(3) 0.006(4)
C6 0.040(5) 0.053(5) 0.004(4) 0.005(4) -0.002(3) -0.010(4)
C7 0.020(4) 0.039(5) 0.041(5) 0.022(4) 0.013(4) 0.005(3)
C8 0.018(4) 0.024(4) 0.062(6) 0.001(4) 0.000(4) -0.003(3)
C9 0.017(4) 0.024(4) 0.045(5) 0.001(4) 0.004(4) 0.000(3)
C10 0.020(4) 0.015(4) 0.057(6) -0.007(4) 0.006(4) -0.006(3)
C11 0.030(5) 0.014(4) 0.081(7) -0.004(4) 0.021(5) 0.006(4)
C12 0.030(5) 0.019(4) 0.088(8) 0.011(5) 0.006(5) 0.002(4)
C13 0.020(4) 0.025(4) 0.079(7) 0.017(5) 0.012(5) 0.001(4)
C14 0.029(5) 0.031(5) 0.046(5) -0.006(4) 0.013(4) -0.011(4)
C15 0.019(4) 0.041(5) 0.028(4) -0.020(4) 0.005(3) -0.005(3)
C16 0.021(4) 0.035(5) 0.020(4) -0.010(3) 0.000(3) -0.008(3)
C17 0.017(4) 0.039(4) 0.017(4) -0.008(3) 0.001(3) -0.003(3)
C18 0.017(4) 0.031(4) 0.022(4) -0.003(3) -0.008(3) 0.002(3)
C19 0.030(4) 0.036(5) 0.035(5) -0.016(4) 0.013(4) -0.006(4)
C20 0.026(4) 0.045(5) 0.036(5) -0.022(4) 0.005(4) 0.005(4)
C21 0.029(4) 0.030(4) 0.014(4) -0.007(3) 0.004(3) 0.000(3)
C22 0.027(4) 0.026(4) 0.017(4) -0.006(3) 0.007(3) 0.004(3)
C23 0.018(4) 0.021(4) 0.020(4) -0.007(3) -0.007(3) 0.002(3)
C24 0.019(4) 0.030(4) 0.027(4) 0.014(4) 0.005(3) 0.002(3)
C25 0.028(4) 0.038(5) 0.027(5) -0.012(4) -0.005(4) 0.003(4)
C26 0.040(5) 0.018(4) 0.031(5) 0.000(3) 0.003(4) -0.010(3)
C27 0.028(4) 0.016(4) 0.014(4) 0.003(3) 0.002(3) 0.002(3)
C28 0.025(4) 0.033(4) 0.011(4) 0.000(3) -0.002(3) -0.010(3)
C29 0.028(5) 0.038(5) 0.044(5) 0.013(4) -0.003(4) 0.002(4)
C30 0.025(4) 0.023(4) 0.053(6) -0.014(4) 0.002(4) -0.005(3)
C31 0.030(5) 0.051(5) 0.024(5) -0.015(4) -0.002(4) 0.006(4)
C32 0.019(4) 0.050(5) 0.014(4) 0.010(4) 0.000(3) 0.006(4)
C51 0.016(4) 0.047(5) 0.040(5) 0.002(4) 0.009(4) -0.007(4)
C52 0.023(4) 0.036(5) 0.033(5) -0.012(4) 0.003(4) -0.003(3)
C53 0.042(6) 0.077(8) 0.046(6) -0.015(6) 0.023(5) -0.017(6)
C54 0.051(7) 0.061(7) 0.062(7) -0.020(6) 0.016(6) -0.009(6)
C55 0.037(5) 0.047(6) 0.065(7) -0.002(5) -0.011(5) -0.006(4)
C56 0.033(5) 0.050(6) 0.053(6) 0.026(5) 0.001(5) 0.001(4)
C57 0.034(5) 0.035(5) 0.044(6) 0.002(4) -0.011(4) 0.007(4)
C61 0.025(6) 0.049(8) 0.026(7) 0.010(6) 0.000(5) -0.008(6)
C62 0.015(5) 0.045(7) 0.059(8) 0.017(6) -0.008(5) -0.010(5)
C63 0.029(10) 0.041(11) 0.095(16) 0.022(9) 0.003(9) -0.003(8)
C64 0.044(7) 0.062(8) 0.136(15) 0.000(9) -0.008(8) 0.005(6)
C65 0.088(19) 0.088(18) 0.21(4) 0.02(2) 0.00(2) 0.004(15)
C66 0.057(13) 0.086(16) 0.31(4) 0.12(2) -0.014(19) -0.027(12)
C67 0.047(10) 0.085(14) 0.133(19) 0.055(13) 0.023(11) 0.008(10)
N1 0.017(4) 0.044(5) 0.028(9) 0.015(5) 0.002(5) -0.011(3)
C81 0.028(7) 0.037(7) 0.045(9) -0.010(6) 0.003(7) 0.000(6)
C61B 0.025(6) 0.049(8) 0.026(7) 0.010(6) 0.000(5) -0.008(6)
C62B 0.015(5) 0.045(7) 0.059(8) 0.017(6) -0.008(5) -0.010(5)
C63B 0.08(4) 0.07(4) 0.11(4) -0.02(3) 0.07(3) 0.02(3)
C64B 0.044(7) 0.062(8) 0.136(15) 0.000(9) -0.008(8) 0.005(6)
C65B 0.07(3) 0.05(3) 0.22(7) 0.04(4) 0.08(4) 0.02(2)
C66B 0.05(3) 0.11(4) 0.09(3) -0.04(3) 0.01(2) -0.02(3)
C67B 0.05(2) 0.07(3) 0.08(3) -0.01(2) 0.00(2) -0.04(2)
N1B 0.017(4) 0.044(5) 0.028(9) 0.015(5) 0.002(5) -0.011(3)
C81B 0.028(7) 0.037(7) 0.045(9) -0.010(6) 0.003(7) 0.000(6)
C71 0.037(5) 0.048(6) 0.084(8) 0.003(6) 0.006(6) -0.021(5)
O4 0.026(3) 0.073(5) 0.069(5) 0.039(4) -0.014(3) 0.004(3)
O6 0.020(3) 0.048(4) 0.035(3) -0.005(3) -0.004(3) -0.007(3)
O11 0.045(4) 0.036(4) 0.094(6) -0.016(4) 0.033(4) -0.002(3)
O13 0.042(4) 0.044(4) 0.091(6) 0.038(4) 0.002(4) 0.022(3)
O18 0.028(3) 0.027(3) 0.045(4) -0.006(3) 0.019(3) -0.008(2)
O20 0.041(4) 0.042(4) 0.055(4) -0.018(3) 0.020(3) 0.003(3)
O25 0.050(4) 0.041(4) 0.028(3) -0.004(3) -0.006(3) -0.009(3)
O27 0.047(4) 0.035(3) 0.019(3) 0.007(2) 0.005(3) -0.012(3)
Br1 0.0467(6) 0.0442(6) 0.0543(6) 0.0012(5) 0.0156(5) -0.0179(4)
O1W 0.097(16) 0.099(17) 0.116(19) -0.056(17) 0.025(14) -0.021(16)
O2W 0.097(16) 0.099(17) 0.116(19) -0.056(17) 0.025(14) -0.021(16)

loop_
_atom_type_symbol
_atom_type_description
_atom_type_scat_dispersion_real
_atom_type_scat_dispersion_imag
_atom_type_scat_source
C C 0.0033 0.0016 'International Tables Vol C Tables 4.2.6.8 and 6.1.1.4'
H H 0 0 'International Tables Vol C Tables 4.2.6.8 and 6.1.1.4'
N N 0.0061 0.0033 'International Tables Vol C Tables 4.2.6.8 and 6.1.1.4'
O O 0.0106 0.006 'International Tables Vol C Tables 4.2.6.8 and 6.1.1.4'
Br Br -0.2901 2.4595 'International Tables Vol C Tables 4.2.6.8 and 6.1.1.4'

loop_
_geom_angle_atom_site_label_1
_geom_angle_atom_site_label_2
_geom_angle_atom_site_label_3
_geom_angle
_geom_angle_site_symmetry_1
_geom_angle_site_symmetry_3
_geom_angle_publ_flag
C2 C1 C6 117.7(7) . . ?
C2 C1 C28 122.9(7) . . ?
C6 C1 C28 119.4(7) . . ?
C3 C2 C1 124.7(7) . . ?
C3 C2 H2A 117.6 . . ?
C1 C2 H2A 117.6 . . ?
C2 C3 C4 116.4(8) . . ?
C2 C3 C7 122.4(7) . . ?
C4 C3 C7 121.1(7) . . ?
O4 C4 C5 117.7(7) . . ?
O4 C4 C3 122.2(8) . . ?
C5 C4 C3 120.1(8) . . ?
C6 C5 C4 121.9(8) . . ?
C6 C5 H5A 119.1 . . ?
C4 C5 H5A 119.1 . . ?
O6 C6 C5 118.6(7) . . ?
O6 C6 C1 122.2(8) . . ?
C5 C6 C1 119.3(8) . . ?
C8 C7 C3 111.4(6) . . ?
C8 C7 C29 111.5(8) . . ?
C3 C7 C29 112.4(7) . . ?
C8 C7 H7A 107.1 . . ?
C3 C7 H7A 107.1 . . ?
C29 C7 H7A 107.1 . . ?
C13 C8 C9 115.9(8) . . ?
C13 C8 C7 121.7(8) . . ?
C9 C8 C7 122.4(7) . . ?
C10 C9 C8 125.4(7) . . ?
C10 C9 H9A 117.3 . . ?
C8 C9 H9A 117.3 . . ?
C9 C10 C11 116.0(8) . . ?
C9 C10 C14 121.6(7) . . ?
C11 C10 C14 122.3(8) . . ?
O11 C11 C10 121.8(9) . . ?
O11 C11 C12 118.0(8) . . ?
C10 C11 C12 120.1(9) . . ?
C13 C12 C11 120.2(8) . . ?
C13 C12 H12A 119.9 . . ?
C11 C12 H12A 119.9 . . ?
C12 C13 O13 121.1(8) . . ?
C12 C13 C8 122.2(9) . . ?
O13 C13 C8 116.6(9) . . ?
C10 C14 C15 112.3(7) . . ?
C10 C14 C30 110.9(7) . . ?
C15 C14 C30 111.8(7) . . ?
C10 C14 H14A 107.2 . . ?
C15 C14 H14A 107.2 . . ?
C30 C14 H14A 107.2 . . ?
C16 C15 C20 116.8(8) . . ?
C16 C15 C14 123.4(7) . . ?
C20 C15 C14 119.9(7) . . ?
C15 C16 C17 124.5(7) . . ?
C15 C16 H16A 117.8 . . ?
C17 C16 H16A 117.8 . . ?
C16 C17 C18 116.8(7) . . ?
C16 C17 C21 121.8(7) . . ?
C18 C17 C21 121.4(7) . . ?
O18 C18 C19 116.7(7) . . ?
O18 C18 C17 123.0(7) . . ?
C19 C18 C17 120.3(7) . . ?
C20 C19 C18 120.0(7) . . ?
C20 C19 H19A 120 . . ?
C18 C19 H19A 120 . . ?
C19 C20 O20 121.4(7) . . ?
C19 C20 C15 121.6(8) . . ?
O20 C20 C15 117.0(8) . . ?
C17 C21 C22 112.0(6) . . ?
C17 C21 C31 112.4(6) . . ?
C22 C21 C31 111.1(6) . . ?
C17 C21 H21A 106.9 . . ?
C22 C21 H21A 106.9 . . ?
C31 C21 H21A 106.9 . . ?
C23 C22 C27 117.9(7) . . ?
C23 C22 C21 120.8(7) . . ?
C27 C22 C21 121.3(7) . . ?
C22 C23 C24 123.0(7) . . ?
C22 C23 H23A 118.5 . . ?
C24 C23 H23A 118.5 . . ?
C25 C24 C23 118.1(7) . . ?
C25 C24 C28 121.9(7) . . ?
C23 C24 C28 120.0(7) . . ?
O25 C25 C24 118.9(7) . . ?
O25 C25 C26 121.5(7) . . ?
C24 C25 C26 119.6(7) . . ?
C27 C26 C25 119.9(7) . . ?
C27 C26 H26A 120.1 . . ?
C25 C26 H26A 120.1 . . ?
C26 C27 O27 121.5(7) . . ?
C26 C27 C22 121.5(7) . . ?
O27 C27 C22 117.0(6) . . ?
C1 C28 C24 112.7(6) . . ?
C1 C28 C32 113.1(6) . . ?
C24 C28 C32 111.0(6) . . ?
C1 C28 H28A 106.5 . . ?
C24 C28 H28A 106.5 . . ?
C32 C28 H28A 106.5 . . ?
C7 C29 H29A 109.5 . . ?
C7 C29 H29B 109.5 . . ?
H29A C29 H29B 109.5 . . ?
C7 C29 H29C 109.5 . . ?
H29A C29 H29C 109.5 . . ?
H29B C29 H29C 109.5 . . ?
C14 C30 H30A 109.5 . . ?
C14 C30 H30B 109.5 . . ?
H30A C30 H30B 109.5 . . ?
C14 C30 H30C 109.5 . . ?
H30A C30 H30C 109.5 . . ?
H30B C30 H30C 109.5 . . ?
C21 C31 H31A 109.5 . . ?
C21 C31 H31B 109.5 . . ?
H31A C31 H31B 109.5 . . ?
C21 C31 H31C 109.5 . . ?
H31A C31 H31C 109.5 . . ?
H31B C31 H31C 109.5 . . ?
C28 C32 H32A 109.5 . . ?
C28 C32 H32B 109.5 . . ?
H32A C32 H32B 109.5 . . ?
C28 C32 H32C 109.5 . . ?
H32A C32 H32C 109.5 . . ?
H32B C32 H32C 109.5 . . ?
C52 C51 N1B 118.1(10) . . ?
C52 C51 N1 116.9(6) . . ?
N1B C51 N1 13.8(17) . . ?
C52 C51 H51A 108.1 . . ?
N1B C51 H51A 95.4 . . ?
N1 C51 H51A 108.1 . . ?
C52 C51 H51B 108.1 . . ?
N1B C51 H51B 118.3 . . ?
N1 C51 H51B 108.1 . . ?
H51A C51 H51B 107.3 . . ?
C57 C52 C53 118.8(8) . . ?
C57 C52 C51 121.4(8) . . ?
C53 C52 C51 119.6(8) . . ?
C54 C53 C52 121.5(10) . . ?
C54 C53 H53A 119.2 . . ?
C52 C53 H53A 119.2 . . ?
C53 C54 C55 120.0(10) . . ?
C53 C54 H54A 120 . . ?
C55 C54 H54A 120 . . ?
C56 C55 C54 117.7(9) . . ?
C56 C55 H55A 121.2 . . ?
C54 C55 H55A 121.2 . . ?
C55 C56 C57 123.6(9) . . ?
C55 C56 H56A 118.2 . . ?
C57 C56 H56A 118.2 . . ?
C56 C57 C52 118.2(9) . . ?
C56 C57 H57A 120.9 . . ?
C52 C57 H57A 120.9 . . ?
C62 C61 N1 114.9(12) . . ?
C62 C61 H61A 108.5 . . ?
N1 C61 H61A 108.5 . . ?
C62 C61 H61B 108.5 . . ?
N1 C61 H61B 108.5 . . ?
H61A C61 H61B 107.5 . . ?
C63 C62 C67 120 . . ?
C63 C62 C61 121.6(8) . . ?
C67 C62 C61 118.4(8) . . ?
C64 C63 C62 120 . . ?
C64 C63 H63 120 . . ?
C62 C63 H63 120 . . ?
C65 C64 C63 120 . . ?
C65 C64 H64 120 . . ?
C63 C64 H64 120 . . ?
C64 C65 C66 120 . . ?
C64 C65 H65 120 . . ?
C66 C65 H65 120 . . ?
C67 C66 C65 120 . . ?
C67 C66 H66 120 . . ?
C65 C66 H66 120 . . ?
C66 C67 C62 120 . . ?
C66 C67 H67 120 . . ?
C62 C67 H67 120 . . ?
C71 N1 C81 114.4(11) . . ?
C71 N1 C61 107.4(9) . . ?
C81 N1 C61 110.3(10) . . ?
C71 N1 C51 105.6(9) . . ?
C81 N1 C51 109.9(10) . . ?
C61 N1 C51 109.0(10) . . ?
C62B C61B N1B 110(3) . . ?
C62B C61B H61C 109.6 . . ?
N1B C61B H61C 109.6 . . ?
C62B C61B H61D 109.6 . . ?
N1B C61B H61D 109.6 . . ?
H61C C61B H61D 108.1 . . ?
C63B C62B C67B 120 . . ?
C63B C62B C61B 118(2) . . ?
C67B C62B C61B 122(2) . . ?
C62B C63B C64B 120 . . ?
C62B C63B H63B 120 . . ?
C64B C63B H63B 120 . . ?
C65B C64B C63B 120 . . ?
C65B C64B H64B 120 . . ?
C63B C64B H64B 120 . . ?
C64B C65B C66B 120 . . ?
C64B C65B H65B 120 . . ?
C66B C65B H65B 120 . . ?
C65B C66B C67B 120 . . ?
C65B C66B O2W 113(2) . . ?
C67B C66B O2W 122(2) . . ?
C65B C66B H66B 120 . . ?
C67B C66B H66B 120 . . ?
O2W C66B H66B 21.8 . . ?
C66B C67B C62B 120 . . ?
C66B C67B H67B 120 . . ?
C62B C67B H67B 120 . . ?
C51 N1B C71 109(2) . . ?
C51 N1B C81B 102(2) . . ?
C71 N1B C81B 120(2) . . ?
C51 N1B C61B 109(2) . . ?
C71 N1B C61B 100(3) . . ?
C81B N1B C61B 117(3) . . ?
N1B C81B H81D 109.5 . . ?
N1B C81B H81E 109.5 . . ?
H81D C81B H81E 109.5 . . ?
N1B C81B H81F 109.5 . . ?
H81D C81B H81F 109.5 . . ?
H81E C81B H81F 109.5 . . ?
N1B C71 N1 14.3(17) . . ?
N1B C71 H71A 95.9 . . ?
N1 C71 H71A 109.5 . . ?
N1B C71 H71B 119.9 . . ?
N1 C71 H71B 109.5 . . ?
H71A C71 H71B 109.5 . . ?
N1B C71 H71C 111.6 . . ?
N1 C71 H71C 109.5 . . ?
H71A C71 H71C 109.5 . . ?
H71B C71 H71C 109.5 . . ?
N1B C71 H71D 110 . . ?
N1 C71 H71D 123.6 . . ?
H71A C71 H71D 14.1 . . ?
H71B C71 H71D 101.8 . . ?
H71C C71 H71D 102.2 . . ?
N1B C71 H71E 111.6 . . ?
N1 C71 H71E 100.7 . . ?
H71A C71 H71E 115.8 . . ?
H71B C71 H71E 9.1 . . ?
H71C C71 H71E 111.5 . . ?
H71D C71 H71E 109.5 . . ?
N1B C71 H71F 106.8 . . ?
N1 C71 H71F 103.4 . . ?
H71A C71 H71F 116.1 . . ?
H71B C71 H71F 108.6 . . ?
H71C C71 H71F 7.4 . . ?
H71D C71 H71F 109.5 . . ?
H71E C71 H71F 109.5 . . ?
C4 O4 H4A 109.5 . . ?
C6 O6 H6 109.5 . . ?
C11 O11 H11 109.5 . . ?
C13 O13 H13A 109.5 . . ?
C18 O18 H18A 109.5 . . ?
C20 O20 H20A 109.5 . . ?
C25 O25 H25A 109.5 . . ?
C27 O27 H27A 109.5 . . ?

loop_
_geom_bond_atom_site_label_1
_geom_bond_atom_site_label_2
_geom_bond_distance
_geom_bond_site_symmetry_2
_geom_bond_publ_flag
C1 C2 1.383(11) . ?
C1 C6 1.424(11) . ?
C1 C28 1.514(11) . ?
C2 C3 1.381(11) . ?
C2 H2A 0.95 . ?
C3 C4 1.422(11) . ?
C3 C7 1.520(12) . ?
C4 O4 1.362(10) . ?
C4 C5 1.398(13) . ?
C5 C6 1.369(12) . ?
C5 H5A 0.95 . ?
C6 O6 1.365(10) . ?
C7 C8 1.503(12) . ?
C7 C29 1.531(11) . ?
C7 H7A 1 . ?
C8 C13 1.403(11) . ?
C8 C9 1.406(12) . ?
C9 C10 1.388(12) . ?
C9 H9A 0.95 . ?
C10 C11 1.417(11) . ?
C10 C14 1.507(13) . ?
C11 O11 1.378(11) . ?
C11 C12 1.430(14) . ?
C12 C13 1.361(14) . ?
C12 H12A 0.95 . ?
C13 O13 1.393(12) . ?
C14 C15 1.521(11) . ?
C14 C30 1.556(11) . ?
C14 H14A 1 . ?
C15 C16 1.376(11) . ?
C15 C20 1.402(11) . ?
C16 C17 1.394(11) . ?
C16 H16A 0.95 . ?
C17 C18 1.413(10) . ?
C17 C21 1.504(11) . ?
C18 O18 1.374(9) . ?
C18 C19 1.395(11) . ?
C19 C20 1.381(12) . ?
C19 H19A 0.95 . ?
C20 O20 1.387(10) . ?
C21 C22 1.538(10) . ?
C21 C31 1.538(11) . ?
C21 H21A 1 . ?
C22 C23 1.364(11) . ?
C22 C27 1.389(10) . ?
C23 C24 1.398(11) . ?
C23 H23A 0.95 . ?
C24 C25 1.393(11) . ?
C24 C28 1.534(10) . ?
C25 O25 1.357(9) . ?
C25 C26 1.404(11) . ?
C26 C27 1.371(10) . ?
C26 H26A 0.95 . ?
C27 O27 1.372(8) . ?
C28 C32 1.550(10) . ?
C28 H28A 1 . ?
C29 H29A 0.98 . ?
C29 H29B 0.98 . ?
C29 H29C 0.98 . ?
C30 H30A 0.98 . ?
C30 H30B 0.98 . ?
C30 H30C 0.98 . ?
C31 H31A 0.98 . ?
C31 H31B 0.98 . ?
C31 H31C 0.98 . ?
C32 H32A 0.98 . ?
C32 H32B 0.98 . ?
C32 H32C 0.98 . ?
C51 C52 1.482(10) . ?
C51 N1B 1.49(4) . ?
C51 N1 1.551(15) . ?
C51 H51A 0.99 . ?
C51 H51B 0.99 . ?
C52 C57 1.381(12) . ?
C52 C53 1.394(13) . ?
C53 C54 1.346(14) . ?
C53 H53A 0.95 . ?
C54 C55 1.405(15) . ?
C54 H54A 0.95 . ?
C55 C56 1.347(14) . ?
C55 H55A 0.95 . ?
C56 C57 1.375(13) . ?
C56 H56A 0.95 . ?
C57 H57A 0.95 . ?
C61 C62 1.498(13) . ?
C61 N1 1.550(13) . ?
C61 H61A 0.99 . ?
C61 H61B 0.99 . ?
C62 C63 1.39 . ?
C62 C67 1.39 . ?
C63 C64 1.39 . ?
C63 H63 0.95 . ?
C64 C65 1.39 . ?
C64 H64 0.95 . ?
C65 C66 1.39 . ?
C65 H65 0.95 . ?
C66 C67 1.39 . ?
C66 H66 0.95 . ?
C67 H67 0.95 . ?
N1 C71 1.494(11) . ?
N1 C81 1.497(14) . ?
C81 H81A 0.98 . ?
C81 H81B 0.98 . ?
C81 H81C 0.98 . ?
C61B C62B 1.496(19) . ?
C61B N1B 1.55(2) . ?
C61B H61C 0.99 . ?
C61B H61D 0.99 . ?
C62B C63B 1.39 . ?
C62B C67B 1.39 . ?
C63B C64B 1.39 . ?
C63B H63B 0.95 . ?
C64B C65B 1.39 . ?
C64B H64B 0.95 . ?
C65B C66B 1.39 . ?
C65B H65B 0.95 . ?
C66B C67B 1.39 . ?
C66B O2W 1.85(4) . ?
C66B H66B 0.95 . ?
C67B H67B 0.95 . ?
N1B C71 1.493(16) . ?
N1B C81B 1.493(18) . ?
C81B H81D 0.98 . ?
C81B H81E 0.98 . ?
C81B H81F 0.98 . ?
C71 H71A 0.98 . ?
C71 H71B 0.98 . ?
C71 H71C 0.98 . ?
C71 H71D 0.98 . ?
C71 H71E 0.98 . ?
C71 H71F 0.98 . ?
O4 H4A 0.84 . ?
O6 H6 0.84 . ?
O11 H11 0.84 . ?
O13 H13A 0.84 . ?
O18 H18A 0.84 . ?
O20 H20A 0.84 . ?
O25 H25A 0.84 . ?
O27 H27A 0.84 . ?

loop_
_geom_hbond_atom_site_label_D
_geom_hbond_atom_site_label_H
_geom_hbond_atom_site_label_A
_geom_hbond_distance_DH
_geom_hbond_distance_HA
_geom_hbond_distance_DA
_geom_hbond_angle_DHA
_geom_hbond_site_symmetry_A
O4 H4A O13 0.84 2.13 2.770(11) 132.4 .
O6 H6 O6 0.84 2.66 3.484(11) 168.8 5_655
O11 H11 O20 0.84 1.92 2.750(10) 167.3 .
O18 H18A O27 0.84 1.99 2.830(8) 172.9 .
O25 H25A O6 0.84 1.98 2.795(9) 161.7 .
O20 H20A Br1 0.84 2.35 3.145(6) 159.4 .
O13 H13A Br1 0.84 2.36 3.190(6) 168.1 8_565
O27 H27A Br1 0.84 2.29 3.107(5) 163.2 5_656

loop_
_geom_torsion_atom_site_label_1
_geom_torsion_atom_site_label_2
_geom_torsion_atom_site_label_3
_geom_torsion_atom_site_label_4
_geom_torsion
_geom_torsion_site_symmetry_1
_geom_torsion_site_symmetry_2
_geom_torsion_site_symmetry_3
_geom_torsion_site_symmetry_4
_geom_torsion_publ_flag
C6 C1 C2 C3 -1.3(12) . . . . ?
C28 C1 C2 C3 176.6(7) . . . . ?
C1 C2 C3 C4 0.2(12) . . . . ?
C1 C2 C3 C7 177.4(8) . . . . ?
C2 C3 C4 O4 179.0(8) . . . . ?
C7 C3 C4 O4 1.7(12) . . . . ?
C2 C3 C4 C5 0.9(12) . . . . ?
C7 C3 C4 C5 -176.3(8) . . . . ?
O4 C4 C5 C6 -179.1(8) . . . . ?
C3 C4 C5 C6 -0.9(13) . . . . ?
C4 C5 C6 O6 -179.0(7) . . . . ?
C4 C5 C6 C1 -0.2(12) . . . . ?
C2 C1 C6 O6 -180.0(7) . . . . ?
C28 C1 C6 O6 2.0(11) . . . . ?
C2 C1 C6 C5 1.3(11) . . . . ?
C28 C1 C6 C5 -176.7(7) . . . . ?
C2 C3 C7 C8 -93.8(9) . . . . ?
C4 C3 C7 C8 83.3(9) . . . . ?
C2 C3 C7 C29 32.2(11) . . . . ?
C4 C3 C7 C29 -150.7(8) . . . . ?
C3 C7 C8 C13 -100.7(9) . . . . ?
C29 C7 C8 C13 132.9(8) . . . . ?
C3 C7 C8 C9 77.9(9) . . . . ?
C29 C7 C8 C9 -48.6(10) . . . . ?
C13 C8 C9 C10 -3.3(12) . . . . ?
C7 C8 C9 C10 178.1(8) . . . . ?
C8 C9 C10 C11 4.6(11) . . . . ?
C8 C9 C10 C14 -177.5(7) . . . . ?
C9 C10 C11 O11 -179.5(7) . . . . ?
C14 C10 C11 O11 2.7(12) . . . . ?
C9 C10 C11 C12 -1.6(11) . . . . ?
C14 C10 C11 C12 -179.4(7) . . . . ?
O11 C11 C12 C13 175.5(8) . . . . ?
C10 C11 C12 C13 -2.5(13) . . . . ?
C11 C12 C13 O13 -179.9(8) . . . . ?
C11 C12 C13 C8 4.0(13) . . . . ?
C9 C8 C13 C12 -1.2(12) . . . . ?
C7 C8 C13 C12 177.4(8) . . . . ?
C9 C8 C13 O13 -177.5(7) . . . . ?
C7 C8 C13 O13 1.2(12) . . . . ?
C9 C10 C14 C15 -78.6(9) . . . . ?
C11 C10 C14 C15 99.1(9) . . . . ?
C9 C10 C14 C30 47.3(10) . . . . ?
C11 C10 C14 C30 -135.0(8) . . . . ?
C10 C14 C15 C16 94.6(9) . . . . ?
C30 C14 C15 C16 -30.8(11) . . . . ?
C10 C14 C15 C20 -83.7(9) . . . . ?
C30 C14 C15 C20 150.8(8) . . . . ?
C20 C15 C16 C17 -2.2(12) . . . . ?
C14 C15 C16 C17 179.4(8) . . . . ?
C15 C16 C17 C18 3.3(11) . . . . ?
C15 C16 C17 C21 -178.2(7) . . . . ?
C16 C17 C18 O18 178.2(7) . . . . ?
C21 C17 C18 O18 -0.3(11) . . . . ?
C16 C17 C18 C19 -2.1(11) . . . . ?
C21 C17 C18 C19 179.4(7) . . . . ?
O18 C18 C19 C20 179.7(8) . . . . ?
C17 C18 C19 C20 0.0(12) . . . . ?
C18 C19 C20 O20 -178.9(8) . . . . ?
C18 C19 C20 C15 1.3(13) . . . . ?
C16 C15 C20 C19 -0.2(12) . . . . ?
C14 C15 C20 C19 178.3(8) . . . . ?
C16 C15 C20 O20 180.0(7) . . . . ?
C14 C15 C20 O20 -1.6(12) . . . . ?
C16 C17 C21 C22 -94.7(8) . . . . ?
C18 C17 C21 C22 83.7(9) . . . . ?
C16 C17 C21 C31 31.3(10) . . . . ?
C18 C17 C21 C31 -150.3(7) . . . . ?
C17 C21 C22 C23 77.5(9) . . . . ?
C31 C21 C22 C23 -49.3(10) . . . . ?
C17 C21 C22 C27 -102.8(8) . . . . ?
C31 C21 C22 C27 130.5(8) . . . . ?
C27 C22 C23 C24 -1.8(11) . . . . ?
C21 C22 C23 C24 178.0(7) . . . . ?
C22 C23 C24 C25 1.6(11) . . . . ?
C22 C23 C24 C28 179.9(7) . . . . ?
C23 C24 C25 O25 177.6(7) . . . . ?
C28 C24 C25 O25 -0.6(12) . . . . ?
C23 C24 C25 C26 -1.1(11) . . . . ?
C28 C24 C25 C26 -179.3(7) . . . . ?
O25 C25 C26 C27 -177.8(8) . . . . ?
C24 C25 C26 C27 0.9(12) . . . . ?
C25 C26 C27 O27 177.8(7) . . . . ?
C25 C26 C27 C22 -1.1(12) . . . . ?
C23 C22 C27 C26 1.6(11) . . . . ?
C21 C22 C27 C26 -178.2(7) . . . . ?
C23 C22 C27 O27 -177.4(7) . . . . ?
C21 C22 C27 O27 2.8(11) . . . . ?
C2 C1 C28 C24 99.9(9) . . . . ?
C6 C1 C28 C24 -82.2(8) . . . . ?
C2 C1 C28 C32 -27.1(10) . . . . ?
C6 C1 C28 C32 150.8(7) . . . . ?
C25 C24 C28 C1 102.2(9) . . . . ?
C23 C24 C28 C1 -76.0(9) . . . . ?
C25 C24 C28 C32 -129.7(8) . . . . ?
C23 C24 C28 C32 52.1(10) . . . . ?
N1B C51 C52 C57 -99.4(18) . . . . ?
N1 C51 C52 C57 -83.8(11) . . . . ?
N1B C51 C52 C53 85.4(18) . . . . ?
N1 C51 C52 C53 100.9(11) . . . . ?
C57 C52 C53 C54 1.1(15) . . . . ?
C51 C52 C53 C54 176.4(9) . . . . ?
C52 C53 C54 C55 -0.8(17) . . . . ?
C53 C54 C55 C56 -1.6(16) . . . . ?
C54 C55 C56 C57 3.9(15) . . . . ?
C55 C56 C57 C52 -3.6(14) . . . . ?
C53 C52 C57 C56 1.0(13) . . . . ?
C51 C52 C57 C56 -174.2(8) . . . . ?
N1 C61 C62 C63 -86.2(12) . . . . ?
N1 C61 C62 C67 94.3(12) . . . . ?
C67 C62 C63 C64 0 . . . . ?
C61 C62 C63 C64 -179.5(11) . . . . ?
C62 C63 C64 C65 0 . . . . ?
C63 C64 C65 C66 0 . . . . ?
C64 C65 C66 C67 0 . . . . ?
C65 C66 C67 C62 0 . . . . ?
C63 C62 C67 C66 0 . . . . ?
C61 C62 C67 C66 179.5(11) . . . . ?
C62 C61 N1 C71 -69.9(13) . . . . ?
C62 C61 N1 C81 55.4(13) . . . . ?
C62 C61 N1 C51 176.1(9) . . . . ?
C52 C51 N1 C71 -175.6(9) . . . . ?
N1B C51 N1 C71 -77(4) . . . . ?
C52 C51 N1 C81 60.5(12) . . . . ?
N1B C51 N1 C81 159(4) . . . . ?
C52 C51 N1 C61 -60.4(11) . . . . ?
N1B C51 N1 C61 38(4) . . . . ?
N1B C61B C62B C63B 96(3) . . . . ?
N1B C61B C62B C67B -87(3) . . . . ?
C67B C62B C63B C64B 0 . . . . ?
C61B C62B C63B C64B 177(3) . . . . ?
C62B C63B C64B C65B 0 . . . . ?
C63B C64B C65B C66B 0 . . . . ?
C64B C65B C66B C67B 0 . . . . ?
C64B C65B C66B O2W -157(3) . . . . ?
C65B C66B C67B C62B 0 . . . . ?
O2W C66B C67B C62B 155(3) . . . . ?
C63B C62B C67B C66B 0 . . . . ?
C61B C62B C67B C66B -177(3) . . . . ?
C52 C51 N1B C71 172.5(14) . . . . ?
N1 C51 N1B C71 83(4) . . . . ?
C52 C51 N1B C81B -60(2) . . . . ?
N1 C51 N1B C81B -149(5) . . . . ?
C52 C51 N1B C61B 65(2) . . . . ?
N1 C51 N1B C61B -24(4) . . . . ?
C62B C61B N1B C51 -177(2) . . . . ?
C62B C61B N1B C71 70(3) . . . . ?
C62B C61B N1B C81B -62(4) . . . . ?
C51 N1B C71 N1 -90(8) . . . . ?
C81B N1B C71 N1 153(11) . . . . ?
C61B N1B C71 N1 24(7) . . . . ?
C81 N1 C71 N1B -168(9) . . . . ?
C61 N1 C71 N1B -45(8) . . . . ?
C51 N1 C71 N1B 71(8) . . . . ?
